data_7100298
loop_
_publ_author_name
'R. Winpenny'
'Madeleine Helliwell'
'Stuart Langley'
'Patrick Rosa'
'Roberta Sessoli'
W.Wernsdorfer

_publ_section_title
;
Slow Relaxation of Magnetisation in an Octanuclear
Cobalt(II) Phosphonate Cage Complex
;
_journal_name_full 'Chemical Communications'
_journal_paper_doi 10.1039/b510106a
_journal_year 2005
_chemical_formula_sum 'C82 H69 Cl20 Co8 N16 O27 P2'
_chemical_formula_weight 2952.91
_space_group_IT_number 14
_symmetry_cell_setting monoclinic
_symmetry_space_group_name_Hall '-P 2yn'
_symmetry_space_group_name_H-M 'P 1 21/n 1'
_cell_angle_alpha 90.00
_cell_angle_beta 104.703(2)
_cell_angle_gamma 90.00
_cell_formula_units_Z 4
_cell_length_a 20.551(2)
_cell_length_b 21.853(2)
_cell_length_c 25.909(3)
_cell_measurement_temperature 100(2)
_cell_volume 11255(2)
_diffrn_ambient_temperature 100(2)
_exptl_crystal_density_diffrn 1.743
_cod_depositor_comments
;
The following automatic conversions were performed:
'_symmetry_cell_setting' value 'Monoclinic' changed to 'monoclinic'
according to '/home/saulius/struct/CIF-dictionaries/cif_core.dic'
dictionary named 'cif_core.dic' version 2.4.1 from 2010-06-29.

Automatic conversion script
Id: cif_fix_enum 1527 2010-12-29 10:47:43Z saulius 
;
_cod_original_sg_symbol_H-M 'P 21/n'
_cod_database_code 7100298

loop_
_symmetry_equiv_pos_as_xyz
'x, y, z'
'-x+1/2, y+1/2, -z+1/2'
'-x, -y, -z'
'x-1/2, -y-1/2, z-1/2'

loop_
_atom_site_label
_atom_site_type_symbol
_atom_site_fract_x
_atom_site_fract_y
_atom_site_fract_z
_atom_site_U_iso_or_equiv
_atom_site_adp_type
_atom_site_occupancy
_atom_site_symmetry_multiplicity
_atom_site_calc_flag
_atom_site_refinement_flags
_atom_site_disorder_assembly
_atom_site_disorder_group
Co1 Co -0.12223(4) 0.26306(4) 0.78836(4) 0.0198(2) Uani 1 1 d U . .
Co2 Co -0.24070(4) 0.31084(4) 0.65315(4) 0.0215(2) Uani 1 1 d U . .
Co3 Co -0.04965(4) 0.34583(4) 0.69687(3) 0.0160(2) Uani 1 1 d U . .
Co4 Co -0.09740(4) 0.25701(4) 0.59170(3) 0.0165(2) Uani 1 1 d U . .
Co5 Co 0.08862(4) 0.35664(4) 0.66386(3) 0.0158(2) Uani 1 1 d U . .
Co6 Co 0.11563(4) 0.21876(4) 0.71314(3) 0.0162(2) Uani 1 1 d U . .
Co7 Co 0.26945(4) 0.30022(4) 0.68217(3) 0.0176(2) Uani 1 1 d U . .
Co8 Co 0.14956(4) 0.33687(4) 0.54561(3) 0.0180(2) Uani 1 1 d U . .
Cl1 Cl 0.09917(9) 0.12125(9) 0.83923(8) 0.0383(5) Uani 1 1 d U . .
Cl2 Cl -0.16219(11) 0.13914(10) 0.87910(9) 0.0472(6) Uani 1 1 d U . .
Cl3 Cl -0.27219(9) 0.32792(9) 0.83669(8) 0.0344(5) Uani 1 1 d U . .
Cl4 Cl -0.37038(8) 0.41721(10) 0.56119(8) 0.0404(5) Uani 1 1 d U . .
Cl5 Cl -0.12243(8) 0.11770(8) 0.49517(7) 0.0253(4) Uani 1 1 d U . .
Cl6 Cl 0.24069(8) 0.21063(8) 0.83964(7) 0.0249(4) Uani 1 1 d U . .
Cl7 Cl -0.21733(8) 0.32969(8) 0.48386(7) 0.0251(4) Uani 1 1 d U . .
Cl8 Cl 0.41077(8) 0.31790(9) 0.80885(7) 0.0292(5) Uani 1 1 d U . .
Cl9 Cl 0.31929(8) 0.41121(9) 0.54048(7) 0.0302(5) Uani 1 1 d U . .
Cl10 Cl 0.11411(8) 0.04293(9) 0.73124(8) 0.0322(5) Uani 1 1 d U . .
Cl11 Cl 0.18788(9) 0.30029(9) 0.41412(7) 0.0338(5) Uani 1 1 d U . .
Cl12 Cl -0.09265(8) 0.24621(8) 0.43727(7) 0.0248(4) Uani 1 1 d U . .
P1 P -0.04498(8) 0.19755(8) 0.70719(7) 0.0161(4) Uani 1 1 d U . .
P2 P 0.05955(8) 0.23497(8) 0.58748(7) 0.0162(4) Uani 1 1 d U . .
O1 O -0.0659(2) 0.2674(2) 0.86646(18) 0.0334(13) Uani 1 1 d U . .
O2 O -0.2093(2) 0.2547(2) 0.71625(18) 0.0230(10) Uani 1 1 d U . .
O3 O -0.07738(19) 0.3460(2) 0.76754(16) 0.0192(10) Uani 1 1 d U . .
O4 O -0.06091(19) 0.2047(2) 0.76160(16) 0.0166(10) Uani 1 1 d U . .
O5 O -0.07209(18) 0.25415(19) 0.67292(16) 0.0151(9) Uani 1 1 d U . .
O6 O 0.02870(19) 0.18430(19) 0.71332(17) 0.0174(10) Uani 1 1 d U . .
O7 O -0.3134(3) 0.3502(2) 0.6938(2) 0.0378(13) Uani 1 1 d U . .
O8 O -0.3440(2) 0.2856(2) 0.6313(2) 0.0441(15) Uani 1 1 d U . .
O9 O -0.4187(3) 0.3245(3) 0.6671(3) 0.084(3) Uani 1 1 d U . .
O10 O -0.14843(19) 0.3678(2) 0.66519(17) 0.0181(10) Uani 1 1 d U . .
O11 O -0.2030(2) 0.2667(2) 0.60054(17) 0.0222(10) Uani 1 1 d U . .
O12 O 0.05103(18) 0.32150(19) 0.72804(16) 0.0163(10) Uani 1 1 d U . .
O13 O -0.01362(18) 0.3530(2) 0.62730(16) 0.0170(10) Uani 1 1 d U . .
O14 O -0.0211(2) 0.4399(2) 0.71221(19) 0.0250(11) Uani 1 1 d U . .
O15 O 0.0790(2) 0.4461(2) 0.69621(18) 0.0214(10) Uani 1 1 d U . .
O16 O 0.0510(3) 0.5055(3) 0.7524(3) 0.0590(19) Uani 1 1 d U . .
O17 O -0.01540(19) 0.2260(2) 0.57729(16) 0.0179(10) Uani 1 1 d U . .
O18 O 0.09388(18) 0.26349(19) 0.64203(16) 0.0161(9) Uani 1 1 d U . .
O19 O 0.07703(19) 0.2740(2) 0.54358(17) 0.0198(10) Uani 1 1 d U . .
O20 O 0.18887(19) 0.3570(2) 0.70060(16) 0.0166(10) Uani 1 1 d U . .
O21 O 0.11789(19) 0.3972(2) 0.60084(16) 0.0167(10) Uani 1 1 d U . .
O22 O 0.22339(19) 0.2329(2) 0.71058(17) 0.0204(10) Uani 1 1 d U . .
O23 O 0.3680(2) 0.2673(2) 0.68453(17) 0.0236(11) Uani 1 1 d U . .
O24 O 0.3477(2) 0.3630(2) 0.66704(17) 0.0247(11) Uani 1 1 d U . .
O25 O 0.4490(2) 0.3272(2) 0.6748(2) 0.0325(13) Uani 1 1 d U . .
O26 O 0.23119(19) 0.2848(2) 0.60413(17) 0.0203(10) Uani 1 1 d U . .
O27 O 0.0960(2) 0.3873(2) 0.48085(17) 0.0223(11) Uani 1 1 d U . .
N1 N 0.0146(3) 0.1987(3) 0.8606(2) 0.0267(14) Uani 1 1 d U . .
N2 N -0.1974(3) 0.1991(3) 0.7897(2) 0.0257(13) Uani 1 1 d U . .
N3 N -0.1684(2) 0.3467(3) 0.7993(2) 0.0195(12) Uani 1 1 d U . .
N4 N -0.3604(3) 0.3206(3) 0.6651(4) 0.052(2) Uani 1 1 d U . .
N5 N -0.2471(2) 0.3972(3) 0.6150(2) 0.0187(12) Uani 1 1 d U . .
N6 N -0.1738(2) 0.1959(3) 0.5503(2) 0.0181(12) Uani 1 1 d U . .
N7 N 0.1342(2) 0.2694(2) 0.7840(2) 0.0175(12) Uani 1 1 d U . .
N8 N -0.1037(2) 0.3452(2) 0.5568(2) 0.0163(12) Uani 1 1 d U . .
N9 N 0.0362(3) 0.4638(3) 0.7199(2) 0.0238(13) Uani 1 1 d U . .
N10 N 0.2887(2) 0.3441(3) 0.7564(2) 0.0180(12) Uani 1 1 d U . .
N11 N 0.2103(2) 0.4137(3) 0.5743(2) 0.0182(12) Uani 1 1 d U . .
N12 N 0.1808(2) 0.1424(3) 0.7218(2) 0.0187(12) Uani 1 1 d U . .
N13 N 0.3903(3) 0.3196(3) 0.6752(2) 0.0239(14) Uani 1 1 d U . .
N14 N 0.2186(2) 0.2863(2) 0.5171(2) 0.0184(12) Uani 1 1 d U . .
N15 N 0.0033(2) 0.3261(2) 0.4551(2) 0.0171(12) Uani 1 1 d U . .
C1 C -0.0146(3) 0.2368(4) 0.8898(3) 0.0302(17) Uani 1 1 d U . .
C2 C 0.0149(4) 0.2391(4) 0.9452(3) 0.048(2) Uani 1 1 d U . .
H2 H -0.0041 0.2649 0.9671 0.058 Uiso 1 1 calc R . .
C3 C 0.0697(4) 0.2051(4) 0.9678(3) 0.052(2) Uani 1 1 d U . .
H3 H 0.0884 0.2070 1.0053 0.063 Uiso 1 1 calc R . .
C4 C 0.0992(4) 0.1671(4) 0.9367(3) 0.041(2) Uani 1 1 d U . .
H4 H 0.1381 0.1437 0.9525 0.050 Uiso 1 1 calc R . .
C5 C 0.0705(3) 0.1645(3) 0.8833(3) 0.0309(17) Uani 1 1 d U . .
C6 C -0.2375(3) 0.2137(3) 0.7411(3) 0.0272(16) Uani 1 1 d U . .
C7 C -0.2986(3) 0.1834(4) 0.7216(3) 0.0346(19) Uani 1 1 d U . .
H7 H -0.3268 0.1930 0.6875 0.041 Uiso 1 1 calc R . .
C8 C -0.3168(4) 0.1400(4) 0.7525(3) 0.038(2) Uani 1 1 d U . .
H8 H -0.3585 0.1194 0.7397 0.046 Uiso 1 1 calc R . .
C9 C -0.2767(4) 0.1250(4) 0.8018(3) 0.040(2) Uani 1 1 d U . .
H9 H -0.2894 0.0945 0.8235 0.048 Uiso 1 1 calc R . .
C10 C -0.2185(4) 0.1558(4) 0.8177(3) 0.0339(18) Uani 1 1 d U . .
C11 C -0.1246(3) 0.3793(3) 0.7793(3) 0.0213(14) Uani 1 1 d U . .
C12 C -0.1312(3) 0.4431(3) 0.7737(3) 0.0295(17) Uani 1 1 d U . .
H12 H -0.1002 0.4663 0.7600 0.035 Uiso 1 1 calc R . .
C13 C -0.1835(4) 0.4712(4) 0.7885(3) 0.0352(19) Uani 1 1 d U . .
H13 H -0.1891 0.5143 0.7850 0.042 Uiso 1 1 calc R . .
C14 C -0.2286(3) 0.4364(4) 0.8087(3) 0.0322(18) Uani 1 1 d U . .
H14 H -0.2648 0.4552 0.8194 0.039 Uiso 1 1 calc R . .
C15 C -0.2190(3) 0.3747(3) 0.8126(3) 0.0246(16) Uani 1 1 d U . .
C16 C -0.0899(3) 0.1323(3) 0.6727(2) 0.0156(14) Uani 1 1 d U . .
C17 C -0.0557(3) 0.0869(3) 0.6537(3) 0.0202(15) Uani 1 1 d U . .
H17 H -0.0084 0.0900 0.6588 0.024 Uiso 1 1 calc R . .
C18 C -0.0896(3) 0.0366(3) 0.6272(3) 0.0272(17) Uani 1 1 d U . .
H18 H -0.0656 0.0053 0.6145 0.033 Uiso 1 1 calc R . .
C19 C -0.1587(3) 0.0321(3) 0.6193(3) 0.0258(16) Uani 1 1 d U . .
H19 H -0.1821 -0.0021 0.6008 0.031 Uiso 1 1 calc R . .
C20 C -0.1935(3) 0.0774(3) 0.6381(3) 0.0222(16) Uani 1 1 d U . .
H20 H -0.2409 0.0743 0.6327 0.027 Uiso 1 1 calc R . .
C21 C -0.1593(3) 0.1271(3) 0.6649(2) 0.0188(15) Uani 1 1 d U . .
H21 H -0.1834 0.1580 0.6781 0.023 Uiso 1 1 calc R . .
C22 C -0.1814(3) 0.4113(3) 0.6348(3) 0.0179(14) Uani 1 1 d U . .
C23 C -0.1548(3) 0.4665(3) 0.6241(3) 0.0227(15) Uani 1 1 d U . .
H23 H -0.1087 0.4761 0.6388 0.027 Uiso 1 1 calc R . .
C24 C -0.1974(4) 0.5073(4) 0.5914(3) 0.0321(18) Uani 1 1 d U . .
H24 H -0.1803 0.5452 0.5825 0.039 Uiso 1 1 calc R . .
C25 C -0.2647(4) 0.4934(4) 0.5716(3) 0.0353(18) Uani 1 1 d U . .
H25 H -0.2948 0.5214 0.5496 0.042 Uiso 1 1 calc R . .
C26 C -0.2864(3) 0.4383(4) 0.5847(3) 0.0255(16) Uani 1 1 d U . .
C27 C -0.2234(3) 0.2199(3) 0.5693(3) 0.0215(15) Uani 1 1 d U . .
C28 C -0.2894(3) 0.1965(3) 0.5540(3) 0.0227(16) Uani 1 1 d U . .
H28 H -0.3245 0.2143 0.5669 0.027 Uiso 1 1 calc R . .
C29 C -0.3015(3) 0.1478(3) 0.5204(3) 0.0277(17) Uani 1 1 d U . .
H29 H -0.3455 0.1310 0.5099 0.033 Uiso 1 1 calc R . .
C30 C -0.2508(3) 0.1222(3) 0.5011(3) 0.0251(16) Uani 1 1 d U . .
H30 H -0.2590 0.0882 0.4775 0.030 Uiso 1 1 calc R . .
C31 C -0.1883(3) 0.1480(3) 0.5176(3) 0.0205(15) Uani 1 1 d U . .
C32 C 0.0854(3) 0.3125(3) 0.7780(3) 0.0183(14) Uani 1 1 d U . .
C33 C 0.0735(3) 0.3437(3) 0.8214(3) 0.0215(15) Uani 1 1 d U . .
H33 H 0.0375 0.3721 0.8169 0.026 Uiso 1 1 calc R . .
C34 C 0.1150(3) 0.3326(3) 0.8710(3) 0.0246(16) Uani 1 1 d U . .
H34 H 0.1071 0.3532 0.9012 0.030 Uiso 1 1 calc R . .
C35 C 0.1678(3) 0.2920(3) 0.8779(3) 0.0223(15) Uani 1 1 d U . .
H35 H 0.1978 0.2852 0.9119 0.027 Uiso 1 1 calc R . .
C36 C 0.1752(3) 0.2618(3) 0.8334(3) 0.0177(14) Uani 1 1 d U . .
C37 C -0.0482(3) 0.3774(3) 0.5825(2) 0.0173(14) Uani 1 1 d U . .
C38 C -0.0317(3) 0.4321(3) 0.5609(3) 0.0192(15) Uani 1 1 d U . .
H38 H 0.0083 0.4534 0.5780 0.023 Uiso 1 1 calc R . .
C39 C -0.0731(3) 0.4550(3) 0.5151(3) 0.0213(16) Uani 1 1 d U . .
H39 H -0.0621 0.4921 0.5001 0.026 Uiso 1 1 calc R . .
C40 C -0.1319(3) 0.4231(3) 0.4907(3) 0.0222(16) Uani 1 1 d U . .
H40 H -0.1622 0.4382 0.4592 0.027 Uiso 1 1 calc R . .
C41 C -0.1440(3) 0.3702(3) 0.5134(3) 0.0182(14) Uani 1 1 d U . .
C42 C 0.0942(3) 0.1593(3) 0.5851(2) 0.0164(13) Uani 1 1 d U . .
C43 C 0.1637(3) 0.1497(3) 0.5957(3) 0.0210(15) Uani 1 1 d U . .
H43 H 0.1936 0.1834 0.6056 0.025 Uiso 1 1 calc R . .
C44 C 0.1892(3) 0.0926(3) 0.5920(3) 0.0278(17) Uani 1 1 d U . .
H44 H 0.2365 0.0868 0.5999 0.033 Uiso 1 1 calc R . .
C45 C 0.1470(3) 0.0433(3) 0.5769(3) 0.0306(18) Uani 1 1 d U . .
H45 H 0.1652 0.0038 0.5743 0.037 Uiso 1 1 calc R . .
C46 C 0.0778(3) 0.0512(3) 0.5655(3) 0.0309(18) Uani 1 1 d U . .
H46 H 0.0484 0.0174 0.5544 0.037 Uiso 1 1 calc R . .
C47 C 0.0519(3) 0.1092(3) 0.5706(3) 0.0255(16) Uani 1 1 d U . .
H47 H 0.0046 0.1146 0.5639 0.031 Uiso 1 1 calc R . .
C48 C 0.2262(3) 0.3697(3) 0.7484(2) 0.0168(14) Uani 1 1 d U . .
C49 C 0.2092(3) 0.4031(3) 0.7884(3) 0.0198(15) Uani 1 1 d U . .
H49 H 0.1661 0.4215 0.7828 0.024 Uiso 1 1 calc R . .
C50 C 0.2559(3) 0.4090(3) 0.8365(3) 0.0244(17) Uani 1 1 d U . .
H50 H 0.2445 0.4311 0.8646 0.029 Uiso 1 1 calc R . .
C51 C 0.3195(3) 0.3834(3) 0.8450(3) 0.0244(16) Uani 1 1 d U . .
H51 H 0.3523 0.3876 0.8780 0.029 Uiso 1 1 calc R . .
C52 C 0.3326(3) 0.3520(3) 0.8033(3) 0.0219(16) Uani 1 1 d U . .
C53 C 0.1697(3) 0.4329(3) 0.6047(2) 0.0176(14) Uani 1 1 d U . .
C54 C 0.1850(3) 0.4866(3) 0.6352(3) 0.0218(15) Uani 1 1 d U . .
H54 H 0.1563 0.5008 0.6562 0.026 Uiso 1 1 calc R . .
C55 C 0.2428(3) 0.5185(3) 0.6338(3) 0.0262(16) Uani 1 1 d U . .
H55 H 0.2540 0.5548 0.6542 0.031 Uiso 1 1 calc R . .
C56 C 0.2849(3) 0.4978(3) 0.6028(3) 0.0248(16) Uani 1 1 d U . .
H56 H 0.3243 0.5196 0.6012 0.030 Uiso 1 1 calc R . .
C57 C 0.2666(3) 0.4447(3) 0.5751(3) 0.0205(15) Uani 1 1 d U . .
C58 C 0.2361(3) 0.1742(3) 0.7183(3) 0.0205(15) Uani 1 1 d U . .
C59 C 0.2982(3) 0.1453(3) 0.7235(3) 0.0242(16) Uani 1 1 d U . .
H59 H 0.3368 0.1679 0.7212 0.029 Uiso 1 1 calc R . .
C60 C 0.3016(3) 0.0833(3) 0.7320(3) 0.0259(17) Uani 1 1 d U . .
H60 H 0.3433 0.0627 0.7361 0.031 Uiso 1 1 calc R . .
C61 C 0.2456(3) 0.0509(3) 0.7345(3) 0.0258(16) Uani 1 1 d U . .
H61 H 0.2477 0.0078 0.7398 0.031 Uiso 1 1 calc R . .
C62 C 0.1862(3) 0.0822(3) 0.7293(3) 0.0220(15) Uani 1 1 d U . .
C63 C 0.2549(3) 0.2673(3) 0.5651(3) 0.0197(14) Uani 1 1 d U . .
C64 C 0.3117(3) 0.2295(4) 0.5679(3) 0.035(2) Uani 1 1 d U . .
H64 H 0.3370 0.2141 0.6013 0.042 Uiso 1 1 calc R . .
C65 C 0.3298(4) 0.2154(4) 0.5224(3) 0.042(2) Uani 1 1 d U . .
H65 H 0.3674 0.1895 0.5240 0.051 Uiso 1 1 calc R . .
C66 C 0.2940(3) 0.2386(4) 0.4736(3) 0.036(2) Uani 1 1 d U . .
H66 H 0.3077 0.2312 0.4418 0.043 Uiso 1 1 calc R . .
C67 C 0.2384(3) 0.2724(3) 0.4734(3) 0.0253(16) Uani 1 1 d U . .
C68 C 0.0418(3) 0.3749(3) 0.4470(3) 0.0179(14) Uani 1 1 d U . .
C69 C 0.0159(3) 0.4107(3) 0.4002(3) 0.0207(15) Uani 1 1 d U . .
H69 H 0.0392 0.4460 0.3933 0.025 Uiso 1 1 calc R . .
C70 C -0.0429(3) 0.3932(3) 0.3656(3) 0.0268(17) Uani 1 1 d U . .
H70 H -0.0594 0.4164 0.3340 0.032 Uiso 1 1 calc R . .
C71 C -0.0802(3) 0.3422(3) 0.3748(3) 0.0238(16) Uani 1 1 d U . .
H71 H -0.1214 0.3311 0.3504 0.029 Uiso 1 1 calc R . .
C72 C -0.0554(3) 0.3104(3) 0.4191(3) 0.0199(15) Uani 1 1 d U . .
Cl1S Cl 0.00425(9) 0.09886(9) 0.42724(8) 0.0363(5) Uani 1 1 d U . .
Cl2S Cl 0.14266(10) 0.13672(12) 0.44048(10) 0.0568(7) Uani 1 1 d U . .
C1S C 0.0611(4) 0.1601(4) 0.4392(3) 0.038(2) Uani 1 1 d U . .
H1S1 H 0.0463 0.1913 0.4110 0.045 Uiso 1 1 calc R . .
H1S2 H 0.0611 0.1793 0.4738 0.045 Uiso 1 1 calc R . .
Cl3S Cl 0.49543(10) 0.13497(11) 0.73547(10) 0.0553(6) Uani 1 1 d DU . .
Cl4S Cl 0.55929(10) 0.22641(11) 0.81352(9) 0.0521(6) Uani 1 1 d DU . .
C2S C 0.5177(4) 0.2138(4) 0.7461(3) 0.058(3) Uani 1 1 d DU . .
H2S1 H 0.5474 0.2258 0.7232 0.069 Uiso 1 1 calc R . .
H2S2 H 0.4766 0.2393 0.7362 0.069 Uiso 1 1 calc R . .
N1S N 0.5297(3) 0.4409(3) 0.6967(2) 0.0283(14) Uani 1 1 d U . .
C3S C 0.4737(3) 0.4735(4) 0.6584(3) 0.037(2) Uani 1 1 d U . .
H3S1 H 0.4690 0.5151 0.6723 0.044 Uiso 1 1 calc R . .
H3S2 H 0.4311 0.4513 0.6562 0.044 Uiso 1 1 calc R . .
C4S C 0.4843(4) 0.4790(4) 0.6031(3) 0.044(2) Uani 1 1 d U . .
H4S1 H 0.5241 0.5043 0.6044 0.067 Uiso 1 1 calc R . .
H4S2 H 0.4447 0.4981 0.5793 0.067 Uiso 1 1 calc R . .
H4S3 H 0.4911 0.4382 0.5896 0.067 Uiso 1 1 calc R . .
C5S C 0.5969(3) 0.4700(4) 0.6998(3) 0.0314(18) Uani 1 1 d U . .
H5S1 H 0.6320 0.4450 0.7239 0.038 Uiso 1 1 calc R . .
H5S2 H 0.6054 0.4683 0.6639 0.038 Uiso 1 1 calc R . .
C6S C 0.6050(4) 0.5342(4) 0.7185(3) 0.045(2) Uani 1 1 d U . .
H6S1 H 0.5760 0.5608 0.6918 0.067 Uiso 1 1 calc R . .
H6S2 H 0.6520 0.5467 0.7237 0.067 Uiso 1 1 calc R . .
H6S3 H 0.5923 0.5377 0.7524 0.067 Uiso 1 1 calc R . .
C7S C 0.5130(3) 0.4386(4) 0.7500(3) 0.0317(18) Uani 1 1 d U . .
H7S1 H 0.5136 0.4806 0.7643 0.038 Uiso 1 1 calc R . .
H7S2 H 0.4670 0.4220 0.7451 0.038 Uiso 1 1 calc R . .
C8S C 0.5616(4) 0.3997(4) 0.7892(3) 0.041(2) Uani 1 1 d U . .
H8S1 H 0.5678 0.3606 0.7724 0.062 Uiso 1 1 calc R . .
H8S2 H 0.5440 0.3920 0.8203 0.062 Uiso 1 1 calc R . .
H8S3 H 0.6049 0.4208 0.8004 0.062 Uiso 1 1 calc R . .
Cl5S Cl 0.3627(4) 0.0680(4) 0.4559(2) 0.158(4) Uani 0.50 1 d PDU A 1
Cl6S Cl 0.5047(5) 0.0820(5) 0.4617(4) 0.172(5) Uani 0.50 1 d PDU A 1
C9S C 0.4240(6) 0.0913(9) 0.4202(6) 0.063(6) Uiso 0.50 1 d PDU A 1
H9S1 H 0.4189 0.0661 0.3877 0.076 Uiso 0.50 1 calc PR A 1
H9S2 H 0.4167 0.1347 0.4093 0.076 Uiso 0.50 1 calc PR A 1
Cl7S Cl 0.6459(4) -0.0192(4) 0.4159(4) 0.169(4) Uani 0.50 1 d PDU B 2
Cl8S Cl 0.5161(4) 0.0439(6) 0.4113(7) 0.290(10) Uani 0.50 1 d PDU B 2
C10S C 0.5598(9) -0.0177(11) 0.3854(10) 0.127(10) Uiso 0.50 1 d PDU B 2
H10A H 0.5397 -0.0575 0.3912 0.153 Uiso 0.50 1 calc PR B 2
H10B H 0.5530 -0.0122 0.3465 0.153 Uiso 0.50 1 calc PR B 2
Cl9S Cl 0.4726(3) 0.3050(3) 0.5554(2) 0.0769(16) Uani 0.50 1 d PDU C 5
Cl9T Cl 0.5213(6) 0.1721(6) 0.5732(7) 0.242(9) Uani 0.50 1 d PDU C 5
C11S C 0.4914(13) 0.2401(8) 0.5990(8) 0.114(9) Uiso 0.50 1 d PDU C 5
H11A H 0.4501 0.2293 0.6101 0.137 Uiso 0.50 1 calc PR C 5
H11B H 0.5256 0.2527 0.6315 0.137 Uiso 0.50 1 calc PR C 5
Cl0S Cl 0.5931(3) 0.0779(3) 0.6114(3) 0.111(3) Uani 0.50 1 d PDU D 4
Cl0T Cl 0.5177(6) 0.1860(5) 0.5898(7) 0.177(7) Uani 0.50 1 d PDU D 4
C12S C 0.5118(9) 0.1079(9) 0.6011(13) 0.151(12) Uiso 0.50 1 d PDU D 4
H12A H 0.4944 0.1009 0.6329 0.181 Uiso 0.50 1 calc PR D 4
H12B H 0.4810 0.0881 0.5700 0.181 Uiso 0.50 1 calc PR D 4

loop_
_atom_site_aniso_label
_atom_site_aniso_U_11
_atom_site_aniso_U_22
_atom_site_aniso_U_33
_atom_site_aniso_U_23
_atom_site_aniso_U_13
_atom_site_aniso_U_12
Co1 0.0152(4) 0.0203(6) 0.0227(5) 0.0017(4) 0.0026(4) 0.0026(4)
Co2 0.0117(4) 0.0199(6) 0.0324(6) -0.0026(5) 0.0050(4) 0.0006(4)
Co3 0.0094(4) 0.0146(6) 0.0223(5) 0.0004(4) 0.0012(4) -0.0002(4)
Co4 0.0106(4) 0.0151(6) 0.0216(5) 0.0009(4) -0.0001(4) 0.0004(4)
Co5 0.0088(4) 0.0167(6) 0.0200(5) 0.0010(4) 0.0001(3) -0.0004(4)
Co6 0.0103(4) 0.0159(6) 0.0210(5) 0.0026(4) 0.0013(4) 0.0021(4)
Co7 0.0105(4) 0.0210(6) 0.0197(5) 0.0019(4) 0.0007(4) -0.0013(4)
Co8 0.0113(4) 0.0204(6) 0.0205(5) 0.0014(4) 0.0005(4) -0.0017(4)
Cl1 0.0237(9) 0.0288(13) 0.0600(14) 0.0144(10) 0.0063(9) 0.0064(8)
Cl2 0.0558(13) 0.0419(15) 0.0508(13) 0.0182(11) 0.0264(11) 0.0051(11)
Cl3 0.0270(9) 0.0360(13) 0.0458(12) 0.0082(10) 0.0195(9) 0.0050(8)
Cl4 0.0195(9) 0.0601(16) 0.0345(11) -0.0071(10) -0.0066(8) 0.0159(9)
Cl5 0.0257(9) 0.0248(11) 0.0249(9) -0.0036(8) 0.0057(7) -0.0013(8)
Cl6 0.0158(8) 0.0294(12) 0.0253(9) 0.0042(8) -0.0027(7) 0.0063(7)
Cl7 0.0153(8) 0.0266(11) 0.0270(9) -0.0008(8) -0.0063(7) -0.0012(7)
Cl8 0.0142(8) 0.0448(14) 0.0245(9) 0.0012(9) -0.0030(7) 0.0053(8)
Cl9 0.0195(9) 0.0389(13) 0.0330(10) 0.0046(9) 0.0080(8) -0.0028(8)
Cl10 0.0246(9) 0.0220(11) 0.0496(12) 0.0073(9) 0.0085(8) -0.0015(8)
Cl11 0.0370(10) 0.0413(14) 0.0226(9) 0.0017(9) 0.0067(8) 0.0050(9)
Cl12 0.0205(8) 0.0237(11) 0.0281(9) 0.0002(8) 0.0023(7) -0.0065(7)
P1 0.0103(8) 0.0136(10) 0.0233(9) 0.0023(8) 0.0020(7) 0.0011(7)
P2 0.0096(8) 0.0176(11) 0.0198(9) 0.0017(8) 0.0008(7) -0.0001(7)
O1 0.036(3) 0.034(4) 0.024(3) 0.000(2) -0.004(2) 0.010(2)
O2 0.018(2) 0.020(3) 0.031(2) -0.002(2) 0.0055(19) -0.0036(19)
O3 0.014(2) 0.021(3) 0.021(2) 0.001(2) 0.0005(18) 0.0036(19)
O4 0.013(2) 0.015(3) 0.020(2) 0.0036(19) 0.0012(18) -0.0010(18)
O5 0.010(2) 0.010(2) 0.025(2) 0.0031(19) 0.0047(17) 0.0032(17)
O6 0.012(2) 0.013(3) 0.026(3) 0.000(2) 0.0018(18) -0.0018(18)
O7 0.038(3) 0.025(3) 0.058(4) 0.003(3) 0.026(3) 0.004(2)
O8 0.014(2) 0.027(4) 0.089(4) -0.015(3) 0.010(3) 0.002(2)
O9 0.036(3) 0.037(4) 0.198(8) -0.024(5) 0.068(4) -0.004(3)
O10 0.0133(19) 0.011(3) 0.027(3) -0.001(2) 0.0004(18) 0.0029(17)
O11 0.014(2) 0.023(3) 0.029(3) -0.003(2) 0.0029(18) -0.0020(19)
O12 0.010(2) 0.015(3) 0.023(2) 0.0042(19) 0.0020(17) -0.0015(17)
O13 0.0097(19) 0.016(3) 0.024(2) 0.0047(19) 0.0008(17) -0.0002(18)
O14 0.014(2) 0.014(3) 0.047(3) -0.004(2) 0.009(2) -0.0051(19)
O15 0.016(2) 0.017(3) 0.033(3) -0.003(2) 0.011(2) -0.0022(19)
O16 0.046(4) 0.048(4) 0.095(5) -0.047(4) 0.040(3) -0.028(3)
O17 0.0091(19) 0.019(3) 0.024(2) -0.002(2) 0.0019(18) -0.0014(18)
O18 0.011(2) 0.014(2) 0.023(2) -0.0014(19) 0.0024(17) -0.0014(18)
O19 0.017(2) 0.018(3) 0.023(2) 0.001(2) 0.0023(18) -0.0002(19)
O20 0.0121(19) 0.019(3) 0.018(2) 0.0002(19) 0.0010(17) -0.0032(18)
O21 0.010(2) 0.018(3) 0.020(2) 0.0038(19) -0.0012(17) -0.0050(18)
O22 0.013(2) 0.019(3) 0.028(3) 0.001(2) 0.0038(18) -0.0037(19)
O23 0.011(2) 0.027(3) 0.028(3) 0.001(2) -0.0016(19) -0.005(2)
O24 0.015(2) 0.029(3) 0.027(3) 0.006(2) 0.0014(19) 0.000(2)
O25 0.010(2) 0.040(4) 0.046(3) 0.002(3) 0.006(2) -0.004(2)
O26 0.013(2) 0.026(3) 0.022(2) -0.001(2) 0.0032(17) 0.0000(19)
O27 0.016(2) 0.021(3) 0.025(2) 0.005(2) -0.0035(18) -0.0041(19)
N1 0.021(3) 0.016(4) 0.038(3) 0.004(3) -0.002(3) 0.001(2)
N2 0.025(3) 0.023(4) 0.035(3) -0.001(3) 0.018(2) 0.003(2)
N3 0.014(3) 0.022(3) 0.022(3) 0.000(2) 0.003(2) 0.005(2)
N4 0.026(3) 0.026(5) 0.118(7) -0.003(4) 0.044(4) -0.001(3)
N5 0.011(2) 0.024(3) 0.019(3) -0.003(2) 0.000(2) 0.009(2)
N6 0.008(2) 0.018(3) 0.025(3) 0.004(2) -0.002(2) -0.001(2)
N7 0.014(3) 0.015(3) 0.022(3) 0.003(2) 0.002(2) -0.003(2)
N8 0.013(3) 0.013(3) 0.020(3) 0.000(2) -0.001(2) -0.002(2)
N9 0.024(3) 0.016(4) 0.030(3) 0.002(3) 0.006(3) -0.001(3)
N10 0.014(2) 0.021(3) 0.018(3) 0.004(2) 0.002(2) -0.003(2)
N11 0.012(2) 0.022(3) 0.019(3) 0.006(2) 0.000(2) 0.000(2)
N12 0.011(2) 0.024(3) 0.022(3) 0.008(3) 0.005(2) 0.004(2)
N13 0.013(3) 0.032(4) 0.026(3) 0.002(3) 0.003(2) -0.004(3)
N14 0.013(3) 0.018(3) 0.023(3) -0.001(2) 0.001(2) -0.004(2)
N15 0.013(3) 0.012(3) 0.025(3) 0.000(2) 0.002(2) 0.001(2)
C1 0.027(4) 0.023(5) 0.034(4) 0.002(3) -0.006(3) 0.000(3)
C2 0.057(5) 0.035(6) 0.037(4) -0.004(4) -0.016(4) 0.000(4)
C3 0.051(5) 0.049(7) 0.037(5) -0.002(4) -0.025(4) -0.009(4)
C4 0.026(4) 0.030(5) 0.054(4) 0.021(4) -0.016(3) -0.005(3)
C5 0.021(4) 0.018(5) 0.048(4) 0.007(4) -0.003(3) 0.001(3)
C6 0.024(3) 0.025(5) 0.037(4) -0.012(3) 0.016(3) -0.004(3)
C7 0.024(4) 0.037(5) 0.046(5) -0.010(4) 0.015(3) -0.001(3)
C8 0.023(4) 0.034(5) 0.067(5) -0.013(4) 0.032(3) -0.012(3)
C9 0.037(4) 0.032(5) 0.063(5) -0.002(4) 0.034(4) -0.007(4)
C10 0.029(4) 0.029(5) 0.053(5) -0.001(4) 0.028(3) 0.005(3)
C11 0.015(3) 0.025(4) 0.022(4) -0.008(3) 0.002(3) -0.003(3)
C12 0.031(4) 0.024(4) 0.038(4) 0.003(4) 0.016(3) 0.003(3)
C13 0.038(4) 0.022(5) 0.048(5) -0.003(4) 0.016(4) 0.002(3)
C14 0.031(4) 0.033(4) 0.036(4) -0.002(4) 0.015(3) 0.014(3)
C15 0.020(3) 0.028(4) 0.024(4) 0.003(3) 0.003(3) 0.005(3)
C16 0.013(3) 0.016(4) 0.016(3) 0.004(3) 0.000(3) 0.002(3)
C17 0.013(3) 0.020(4) 0.028(4) -0.002(3) 0.005(3) -0.001(3)
C18 0.031(4) 0.020(4) 0.031(4) -0.003(3) 0.008(3) 0.002(3)
C19 0.028(4) 0.020(4) 0.026(4) -0.005(3) 0.001(3) -0.008(3)
C20 0.016(3) 0.017(4) 0.032(4) 0.006(3) 0.005(3) -0.003(3)
C21 0.017(3) 0.018(4) 0.021(4) 0.000(3) 0.003(3) 0.002(3)
C22 0.015(3) 0.018(4) 0.021(4) -0.001(3) 0.005(3) 0.006(3)
C23 0.022(3) 0.016(4) 0.032(4) -0.001(3) 0.012(3) 0.007(3)
C24 0.041(4) 0.022(5) 0.037(5) 0.004(3) 0.016(4) 0.006(3)
C25 0.035(4) 0.032(5) 0.035(4) 0.007(4) 0.000(3) 0.017(3)
C26 0.019(3) 0.031(4) 0.025(4) -0.004(3) 0.003(3) 0.011(3)
C27 0.017(3) 0.022(4) 0.021(4) 0.006(3) -0.005(3) 0.001(3)
C28 0.013(3) 0.025(4) 0.029(4) 0.006(3) 0.002(3) 0.001(3)
C29 0.022(3) 0.033(5) 0.024(4) 0.000(3) -0.003(3) -0.013(3)
C30 0.029(3) 0.023(5) 0.021(4) -0.001(3) 0.002(3) -0.009(3)
C31 0.024(3) 0.016(4) 0.021(4) 0.004(3) 0.005(3) 0.001(3)
C32 0.013(3) 0.015(4) 0.025(3) 0.003(3) 0.002(3) -0.009(3)
C33 0.014(3) 0.021(4) 0.028(3) -0.005(3) 0.002(3) -0.010(3)
C34 0.020(3) 0.030(5) 0.024(3) -0.005(3) 0.003(3) -0.007(3)
C35 0.018(3) 0.021(4) 0.022(3) 0.001(3) -0.005(3) -0.004(3)
C36 0.008(3) 0.017(4) 0.026(3) 0.007(3) 0.002(2) -0.004(3)
C37 0.008(3) 0.022(4) 0.022(3) 0.004(3) 0.004(2) 0.002(3)
C38 0.012(3) 0.019(4) 0.025(4) 0.002(3) 0.001(3) 0.003(3)
C39 0.017(3) 0.022(4) 0.024(4) 0.008(3) 0.004(3) -0.002(3)
C40 0.012(3) 0.024(4) 0.026(4) 0.005(3) -0.002(3) 0.006(3)
C41 0.014(3) 0.018(4) 0.020(3) -0.002(3) -0.001(3) -0.002(3)
C42 0.018(3) 0.018(3) 0.014(3) -0.001(3) 0.003(3) 0.001(3)
C43 0.016(3) 0.022(4) 0.024(4) -0.004(3) 0.001(3) -0.001(3)
C44 0.019(3) 0.033(5) 0.033(4) 0.001(4) 0.008(3) 0.013(3)
C45 0.030(4) 0.020(4) 0.037(4) -0.001(4) 0.000(3) 0.012(3)
C46 0.034(4) 0.016(4) 0.038(4) 0.006(4) 0.001(3) 0.001(3)
C47 0.016(3) 0.020(4) 0.038(4) 0.009(3) 0.002(3) 0.001(3)
C48 0.012(3) 0.020(4) 0.017(3) 0.002(3) 0.001(2) -0.002(3)
C49 0.012(3) 0.023(4) 0.023(3) 0.002(3) 0.004(3) 0.001(3)
C50 0.017(3) 0.033(5) 0.024(4) -0.003(3) 0.005(3) -0.006(3)
C51 0.021(3) 0.032(5) 0.018(3) 0.001(3) 0.000(3) -0.003(3)
C52 0.010(3) 0.030(5) 0.024(3) 0.005(3) 0.002(3) -0.001(3)
C53 0.010(3) 0.020(4) 0.021(3) 0.005(3) -0.002(3) -0.001(3)
C54 0.023(3) 0.017(4) 0.022(4) 0.006(3) 0.000(3) 0.001(3)
C55 0.023(4) 0.024(5) 0.025(4) 0.006(3) -0.005(3) -0.005(3)
C56 0.018(3) 0.021(4) 0.031(4) 0.006(3) -0.003(3) -0.008(3)
C57 0.012(3) 0.022(4) 0.025(4) 0.007(3) 0.000(3) -0.003(3)
C58 0.018(3) 0.024(4) 0.018(3) 0.005(3) 0.001(3) 0.006(3)
C59 0.015(3) 0.030(4) 0.025(4) 0.005(3) 0.001(3) 0.003(3)
C60 0.019(3) 0.031(4) 0.025(4) 0.008(3) 0.000(3) 0.008(3)
C61 0.024(3) 0.022(4) 0.031(4) 0.005(3) 0.006(3) 0.005(3)
C62 0.019(3) 0.022(4) 0.023(4) 0.002(3) 0.003(3) -0.001(3)
C63 0.016(3) 0.017(4) 0.026(3) -0.003(3) 0.005(3) -0.005(3)
C64 0.025(4) 0.042(6) 0.034(4) -0.003(4) -0.001(3) 0.014(3)
C65 0.027(4) 0.053(6) 0.044(5) -0.014(4) 0.003(3) 0.019(4)
C66 0.027(4) 0.050(6) 0.027(4) -0.021(4) 0.003(3) 0.005(3)
C67 0.021(3) 0.026(5) 0.025(3) -0.003(3) 0.000(3) -0.003(3)
C68 0.012(3) 0.018(4) 0.023(3) 0.003(3) 0.002(2) 0.002(3)
C69 0.019(3) 0.016(4) 0.025(4) 0.005(3) 0.001(3) 0.001(3)
C70 0.024(4) 0.033(5) 0.021(4) 0.005(3) 0.001(3) 0.004(3)
C71 0.014(3) 0.026(4) 0.028(4) -0.004(3) -0.002(3) 0.004(3)
C72 0.015(3) 0.019(4) 0.025(4) -0.003(3) 0.002(3) -0.002(3)
Cl1S 0.0341(10) 0.0360(13) 0.0391(11) -0.0011(10) 0.0101(9) 0.0044(9)
Cl2S 0.0422(12) 0.0610(18) 0.0678(16) -0.0094(13) 0.0148(11) -0.0163(11)
C1S 0.052(5) 0.029(5) 0.034(5) -0.006(4) 0.013(4) 0.001(4)
Cl3S 0.0371(12) 0.0585(18) 0.0677(16) -0.0133(13) 0.0084(11) -0.0043(11)
Cl4S 0.0402(12) 0.0510(16) 0.0565(15) -0.0003(12) -0.0036(10) 0.0038(11)
C2S 0.047(5) 0.053(6) 0.060(6) 0.007(5) -0.011(4) 0.004(5)
N1S 0.016(3) 0.035(4) 0.034(3) 0.002(3) 0.005(3) 0.004(3)
C3S 0.021(4) 0.034(5) 0.055(5) 0.016(4) 0.010(3) 0.005(3)
C4S 0.029(4) 0.050(6) 0.050(5) 0.019(5) 0.000(4) 0.003(4)
C5S 0.018(3) 0.037(5) 0.038(5) -0.006(4) 0.004(3) 0.004(3)
C6S 0.055(5) 0.030(5) 0.053(6) -0.003(4) 0.020(4) -0.009(4)
C7S 0.024(4) 0.031(5) 0.042(4) -0.007(4) 0.010(3) -0.002(3)
C8S 0.035(5) 0.045(6) 0.041(5) 0.005(4) 0.005(4) 0.000(4)
Cl5S 0.207(7) 0.193(9) 0.052(4) -0.028(5) -0.005(4) 0.133(7)
Cl6S 0.172(7) 0.141(9) 0.134(7) 0.093(6) -0.088(6) -0.096(7)
Cl7S 0.137(7) 0.127(7) 0.295(12) -0.006(7) 0.152(8) 0.043(6)
Cl8S 0.068(5) 0.175(13) 0.60(3) 0.214(15) 0.036(10) 0.004(6)
Cl9S 0.079(4) 0.096(5) 0.060(3) -0.007(3) 0.024(3) 0.008(3)
Cl9T 0.104(8) 0.204(11) 0.46(2) 0.249(14) 0.143(11) 0.064(8)
Cl0S 0.069(4) 0.073(5) 0.159(7) 0.021(4) -0.029(4) -0.013(3)
Cl0T 0.087(8) 0.096(7) 0.281(14) -0.012(8) -0.079(8) -0.004(5)

loop_
_geom_bond_atom_site_label_1
_geom_bond_atom_site_label_2
_geom_bond_distance
_geom_bond_site_symmetry_2
_geom_bond_publ_flag
Co1 O4 2.035(4) . ?
Co1 O1 2.062(5) . ?
Co1 N2 2.090(6) . ?
Co1 N3 2.111(5) . ?
Co1 O3 2.163(4) . ?
Co1 O2 2.243(4) . ?
Co2 O11 1.982(4) . ?
Co2 O2 2.014(5) . ?
Co2 N5 2.119(6) . ?
Co2 O8 2.127(5) . ?
Co2 O7 2.211(5) . ?
Co2 O10 2.223(4) . ?
Co3 O10 2.044(4) . ?
Co3 O3 2.051(4) . ?
Co3 O12 2.090(4) . ?
Co3 O5 2.113(4) . ?
Co3 O13 2.121(4) . ?
Co3 O14 2.148(5) . ?
Co4 O17 1.939(4) . ?
Co4 O5 2.036(4) . ?
Co4 N8 2.118(5) . ?
Co4 N6 2.131(5) . ?
Co4 O11 2.249(4) . ?
Co5 O20 2.038(4) . ?
Co5 O13 2.076(4) . ?
Co5 O21 2.076(4) . ?
Co5 O18 2.123(4) . ?
Co5 O12 2.146(4) . ?
Co5 O15 2.157(5) . ?
Co6 O6 1.940(4) . ?
Co6 O18 2.033(4) . ?
Co6 N7 2.094(5) . ?
Co6 N12 2.116(5) . ?
Co6 O22 2.254(4) . ?
Co7 O22 1.989(4) . ?
Co7 O26 2.003(4) . ?
Co7 N10 2.095(5) . ?
Co7 O23 2.136(4) . ?
Co7 O20 2.217(4) . ?
Co7 O24 2.224(4) . ?
Co8 O19 2.018(4) . ?
Co8 O27 2.074(4) . ?
Co8 N14 2.076(5) . ?
Co8 N11 2.110(5) . ?
Co8 O21 2.164(4) . ?
Co8 O26 2.262(4) . ?
Cl1 C5 1.699(8) . ?
Cl2 C10 1.752(8) . ?
Cl3 C15 1.725(7) . ?
Cl4 C26 1.741(7) . ?
Cl5 C31 1.734(7) . ?
Cl6 C36 1.726(6) . ?
Cl7 C41 1.749(6) . ?
Cl8 C52 1.744(6) . ?
Cl9 C57 1.733(7) . ?
Cl10 C62 1.725(7) . ?
Cl11 C67 1.733(7) . ?
Cl12 C72 1.720(7) . ?
P1 O6 1.510(4) . ?
P1 O4 1.534(4) . ?
P1 O5 1.542(4) . ?
P1 C16 1.806(7) . ?
P2 O17 1.508(4) . ?
P2 O19 1.535(5) . ?
P2 O18 1.542(4) . ?
P2 C42 1.808(7) . ?
O1 C1 1.267(8) . ?
O2 C6 1.320(8) . ?
O3 C11 1.309(7) . ?
O7 N4 1.241(8) . ?
O8 N4 1.270(8) . ?
O9 N4 1.215(7) . ?
O10 C22 1.309(7) . ?
O11 C27 1.305(8) . ?
O12 C32 1.321(7) . ?
O13 C37 1.309(7) . ?
O14 N9 1.257(6) . ?
O15 N9 1.254(6) . ?
O16 N9 1.226(7) . ?
O20 C48 1.311(7) . ?
O21 C53 1.303(7) . ?
O22 C58 1.314(8) . ?
O23 N13 1.277(7) . ?
O24 N13 1.272(7) . ?
O25 N13 1.219(6) . ?
O26 C63 1.288(7) . ?
O27 C68 1.261(7) . ?
N1 C1 1.363(9) . ?
N1 C5 1.372(8) . ?
N2 C10 1.331(9) . ?
N2 C6 1.357(9) . ?
N3 C15 1.326(8) . ?
N3 C11 1.350(8) . ?
N5 C26 1.324(8) . ?
N5 C22 1.351(7) . ?
N6 C31 1.332(8) . ?
N6 C27 1.347(8) . ?
N7 C36 1.352(8) . ?
N7 C32 1.357(8) . ?
N8 C41 1.332(8) . ?
N8 C37 1.362(8) . ?
N10 C52 1.327(8) . ?
N10 C48 1.367(7) . ?
N11 C57 1.338(7) . ?
N11 C53 1.352(8) . ?
N12 C62 1.330(8) . ?
N12 C58 1.354(8) . ?
N14 C67 1.330(8) . ?
N14 C63 1.344(8) . ?
N15 C68 1.376(8) . ?
N15 C72 1.369(7) . ?
C1 C2 1.410(10) . ?
C2 C3 1.352(11) . ?
C2 H2 0.9500 . ?
C3 C4 1.397(12) . ?
C3 H3 0.9500 . ?
C4 C5 1.361(10) . ?
C4 H4 0.9500 . ?
C6 C7 1.396(9) . ?
C7 C8 1.353(10) . ?
C7 H7 0.9500 . ?
C8 C9 1.373(11) . ?
C8 H8 0.9500 . ?
C9 C10 1.342(10) . ?
C9 H9 0.9500 . ?
C11 C12 1.403(9) . ?
C12 C13 1.374(9) . ?
C12 H12 0.9500 . ?
C13 C14 1.399(10) . ?
C13 H13 0.9500 . ?
C14 C15 1.364(10) . ?
C14 H14 0.9500 . ?
C16 C17 1.379(9) . ?
C16 C21 1.393(8) . ?
C17 C18 1.387(9) . ?
C17 H17 0.9500 . ?
C18 C19 1.385(9) . ?
C18 H18 0.9500 . ?
C19 C20 1.381(9) . ?
C19 H19 0.9500 . ?
C20 C21 1.381(9) . ?
C20 H20 0.9500 . ?
C21 H21 0.9500 . ?
C22 C23 1.383(9) . ?
C23 C24 1.378(9) . ?
C23 H23 0.9500 . ?
C24 C25 1.383(10) . ?
C24 H24 0.9500 . ?
C25 C26 1.355(10) . ?
C25 H25 0.9500 . ?
C27 C28 1.409(8) . ?
C28 C29 1.358(9) . ?
C28 H28 0.9500 . ?
C29 C30 1.383(9) . ?
C29 H29 0.9500 . ?
C30 C31 1.369(8) . ?
C30 H30 0.9500 . ?
C32 C33 1.389(9) . ?
C33 C34 1.372(9) . ?
C33 H33 0.9500 . ?
C34 C35 1.379(9) . ?
C34 H34 0.9500 . ?
C35 C36 1.369(9) . ?
C35 H35 0.9500 . ?
C37 C38 1.399(9) . ?
C38 C39 1.367(8) . ?
C38 H38 0.9500 . ?
C39 C40 1.399(9) . ?
C39 H39 0.9500 . ?
C40 C41 1.349(9) . ?
C40 H40 0.9500 . ?
C42 C47 1.389(9) . ?
C42 C43 1.401(8) . ?
C43 C44 1.366(9) . ?
C43 H43 0.9500 . ?
C44 C45 1.376(10) . ?
C44 H44 0.9500 . ?
C45 C46 1.387(9) . ?
C45 H45 0.9500 . ?
C46 C47 1.395(9) . ?
C46 H46 0.9500 . ?
C47 H47 0.9500 . ?
C48 C49 1.383(9) . ?
C49 C50 1.372(8) . ?
C49 H49 0.9500 . ?
C50 C51 1.387(9) . ?
C50 H50 0.9500 . ?
C51 C52 1.363(9) . ?
C51 H51 0.9500 . ?
C53 C54 1.405(9) . ?
C54 C55 1.386(9) . ?
C54 H54 0.9500 . ?
C55 C56 1.395(9) . ?
C55 H55 0.9500 . ?
C56 C57 1.368(9) . ?
C56 H56 0.9500 . ?
C58 C59 1.400(8) . ?
C59 C60 1.371(9) . ?
C59 H59 0.9500 . ?
C60 C61 1.366(9) . ?
C60 H60 0.9500 . ?
C61 C62 1.375(9) . ?
C61 H61 0.9500 . ?
C63 C64 1.417(9) . ?
C64 C65 1.358(10) . ?
C64 H64 0.9500 . ?
C65 C66 1.386(10) . ?
C65 H65 0.9500 . ?
C66 C67 1.360(9) . ?
C66 H66 0.9500 . ?
C68 C69 1.426(9) . ?
C69 C70 1.364(8) . ?
C69 H69 0.9500 . ?
C70 C71 1.407(9) . ?
C70 H70 0.9500 . ?
C71 C72 1.327(9) . ?
C71 H71 0.9500 . ?
Cl1S C1S 1.753(8) . ?
Cl2S C1S 1.744(7) . ?
C1S H1S1 0.9900 . ?
C1S H1S2 0.9900 . ?
Cl3S C2S 1.785(8) . ?
Cl4S C2S 1.760(8) . ?
C2S H2S1 0.9900 . ?
C2S H2S2 0.9900 . ?
N1S C3S 1.498(8) . ?
N1S C7S 1.504(9) . ?
N1S C5S 1.505(8) . ?
C3S C4S 1.508(10) . ?
C3S H3S1 0.9900 . ?
C3S H3S2 0.9900 . ?
C4S H4S1 0.9800 . ?
C4S H4S2 0.9800 . ?
C4S H4S3 0.9800 . ?
C5S C6S 1.481(10) . ?
C5S H5S1 0.9900 . ?
C5S H5S2 0.9900 . ?
C6S H6S1 0.9800 . ?
C6S H6S2 0.9800 . ?
C6S H6S3 0.9800 . ?
C7S C8S 1.496(10) . ?
C7S H7S1 0.9900 . ?
C7S H7S2 0.9900 . ?
C8S H8S1 0.9800 . ?
C8S H8S2 0.9800 . ?
C8S H8S3 0.9800 . ?
Cl5S C9S 1.813(13) . ?
Cl6S C9S 1.744(13) . ?
C9S H9S1 0.9900 . ?
C9S H9S2 0.9900 . ?
Cl7S C10S 1.745(15) . ?
Cl8S C10S 1.838(16) . ?
C10S H10A 0.9900 . ?
C10S H10B 0.9900 . ?
Cl9S C11S 1.793(15) . ?
Cl9T C11S 1.799(16) . ?
C11S H11A 0.9900 . ?
C11S H11B 0.9900 . ?
Cl0S C12S 1.750(15) . ?
Cl0T C12S 1.741(16) . ?
C12S H12A 0.9900 . ?
C12S H12B 0.9900 . ?
